data_2311952
loop_
_publ_author_name
'Garc\'ia, Andr\'es C'
'Abon\'ia, Rodrigo'
'Jaramillo-G\'omez, Luz M'
'Cobo, Justo'
'Glidewell, Christopher'

_publ_section_title
;
 Design, synthesis and crystallographic study of novel indole-based cyano
 derivatives as key building blocks for heteropolycyclic compounds of
 major complexity.
;
_journal_coeditor_code YF3130
_journal_issue 'Pt 12'
_journal_name_full 'Acta crystallographica. Section C, Structural chemistry'
_journal_page_first 1040
_journal_page_last 1049
_journal_paper_doi 10.1107/S2053229617015789
_journal_volume 73
_journal_year 2017
_chemical_formula_iupac 'C25 H19 Br N2 O'
_chemical_formula_moiety 'C25 H19 Br N2 O'
_chemical_formula_sum 'C25 H19 Br N2 O'
_chemical_formula_weight 443.32
_chemical_name_systematic
;
(2<i>RS</i>)-3-(1-benzyl-1<i>H</i>-indol-3-yl)-\
2-(2-bromobenzyl)-3-oxopropanenitrile
;
_space_group_crystal_system triclinic
_space_group_IT_number 2
_space_group_name_Hall '-P 1'
_space_group_name_H-M_alt 'P -1'
_atom_sites_solution_hydrogens geom
_audit_creation_method SHELXL-2014
_cell_angle_alpha 89.23(4)
_cell_angle_beta 79.49(3)
_cell_angle_gamma 73.20(3)
_cell_formula_units_Z 4
_cell_length_a 10.912(4)
_cell_length_b 12.544(8)
_cell_length_c 15.583(7)
_cell_measurement_reflns_used 9244
_cell_measurement_temperature 100(2)
_cell_measurement_theta_max 27.555
_cell_measurement_theta_min 2.173
_cell_volume 2006.0(18)
_computing_cell_refinement
;
SAINT (Bruker, 2016)
;
_computing_data_collection
;
APEX3 (Bruker, 2016)
;
_computing_data_reduction
;
SAINT (Bruker, 2016)
;
_computing_molecular_graphics
;
PLATON (Spek, 2009)
;
_computing_publication_material
;
SHELXL2014 (Sheldrick, 2015) and PLATON (Spek, 2009)
;
_computing_structure_refinement
;
SHELXL2014 (Sheldrick, 2015)
;
_computing_structure_solution
;
SIR92 (Altomare <i>et al.</i>,  1994)
;
_diffrn_ambient_temperature 100(2)
_diffrn_measured_fraction_theta_full 0.999
_diffrn_measured_fraction_theta_max 0.996
_diffrn_measurement_device_type 'Bruker D8 Venture'
_diffrn_measurement_method '\f and \w scans'
_diffrn_radiation_monochromator 'multilayer mirror'
_diffrn_radiation_type MoK\a
_diffrn_radiation_wavelength 0.71073
_diffrn_reflns_av_R_equivalents 0.1116
_diffrn_reflns_limit_h_max 14
_diffrn_reflns_limit_h_min -14
_diffrn_reflns_limit_k_max 16
_diffrn_reflns_limit_k_min -16
_diffrn_reflns_limit_l_max 20
_diffrn_reflns_limit_l_min -20
_diffrn_reflns_number 96931
_diffrn_reflns_theta_full 25.242
_diffrn_reflns_theta_max 27.555
_diffrn_reflns_theta_min 2.173
_diffrn_standards_decay_% 0
_diffrn_standards_interval_count 0
_diffrn_standards_interval_time 0
_diffrn_standards_number 0
_exptl_absorpt_coefficient_mu 2.068
_exptl_absorpt_correction_T_max 0.813
_exptl_absorpt_correction_T_min 0.737
_exptl_absorpt_correction_type multi-scan
_exptl_absorpt_process_details
;
(SADABS; Bruker, 2016)
;
_exptl_crystal_colour colourless
_exptl_crystal_density_diffrn 1.468
_exptl_crystal_description plate
_exptl_crystal_F_000 904
_exptl_crystal_size_max 0.220
_exptl_crystal_size_mid 0.210
_exptl_crystal_size_min 0.100
_refine_diff_density_max 0.404
_refine_diff_density_min -0.571
_refine_ls_extinction_method none
_refine_ls_goodness_of_fit_ref 1.023
_refine_ls_hydrogen_treatment constr
_refine_ls_matrix_type full
_refine_ls_number_parameters 523
_refine_ls_number_reflns 9244
_refine_ls_number_restraints 0
_refine_ls_restrained_S_all 1.023
_refine_ls_R_factor_all 0.0695
_refine_ls_R_factor_gt 0.0415
_refine_ls_shift/su_max 0.002
_refine_ls_shift/su_mean 0.000
_refine_ls_structure_factor_coef Fsqd
_refine_ls_weighting_details 'w=1/[\s^2^(Fo^2^)+(0.0250P)^2^+2.2423P] where P=(Fo^2^+2Fc^2^)/3'
_refine_ls_weighting_scheme calc
_refine_ls_wR_factor_gt 0.0747
_refine_ls_wR_factor_ref 0.0838
_reflns_number_gt 6872
_reflns_number_total 9244
_reflns_threshold_expression 'I > 2\s(I)'
_cod_data_source_file yf3130sup1.cif
_cod_data_source_block IIc
_cod_database_code 2311952
_shelx_space_group_comment
;
The symmetry employed for this shelxl refinement is uniquely defined
by the following loop, which should always be used as a source of
symmetry information in preference to the above space-group names.
They are only intended as comments.
;
_shelx_estimated_absorpt_t_min 0.659
_shelx_estimated_absorpt_t_max 0.820
_shelxl_version_number 2.014

loop_
_space_group_symop_operation_xyz
'x, y, z'
'-x, -y, -z'

loop_
_atom_site_type_symbol
_atom_site_label
_atom_site_fract_x
_atom_site_fract_y
_atom_site_fract_z
_atom_site_U_iso_or_equiv
_atom_site_adp_type
_atom_site_calc_flag
_atom_site_occupancy
N N11 0.5097(2) 0.73044(17) 0.58025(14) 0.0195(5) Uani d 1
C C11 0.5794(2) 0.64664(19) 0.59130(15) 0.0131(5) Uani d 1
C C12 0.6656(2) 0.53736(18) 0.60712(15) 0.0120(5) Uani d 1
H H12 0.7183 0.5464 0.6512 0.014 Uiso calc 1
C C13 0.7577(2) 0.48592(19) 0.52103(15) 0.0135(5) Uani d 1
O O13 0.71866(16) 0.50668(14) 0.45193(11) 0.0195(4) Uani d 1
C C127 0.5832(2) 0.45808(19) 0.64171(15) 0.0143(5) Uani d 1
H H12A 0.5311 0.4499 0.5978 0.017 Uiso calc 1
H H12B 0.6427 0.3836 0.6488 0.017 Uiso calc 1
C C121 0.4926(2) 0.49869(19) 0.72782(15) 0.0142(5) Uani d 1
C C122 0.5251(2) 0.4672(2) 0.80876(16) 0.0183(5) Uani d 1
Br Br12 0.69435(3) 0.37370(2) 0.81581(2) 0.02901(8) Uani d 1
C C123 0.4382(3) 0.5025(2) 0.88675(17) 0.0260(6) Uani d 1
H H123 0.4620 0.4766 0.9407 0.031 Uiso calc 1
C C124 0.3165(3) 0.5757(2) 0.88513(18) 0.0265(6) Uani d 1
H H124 0.2569 0.6020 0.9382 0.032 Uiso calc 1
C C125 0.2820(2) 0.6105(2) 0.80614(17) 0.0222(6) Uani d 1
H H125 0.1989 0.6614 0.8049 0.027 Uiso calc 1
C C126 0.3682(2) 0.5712(2) 0.72888(16) 0.0157(5) Uani d 1
H H126 0.3421 0.5943 0.6750 0.019 Uiso calc 1
N N131 1.05957(19) 0.31755(16) 0.58068(13) 0.0148(4) Uani d 1
C C132 0.9391(2) 0.39054(19) 0.60079(15) 0.0154(5) Uani d 1
H H132 0.8986 0.4230 0.6574 0.019 Uiso calc 1
C C133 0.8832(2) 0.41133(19) 0.52668(15) 0.0133(5) Uani d 1
C C13A 0.9782(2) 0.34516(19) 0.45581(15) 0.0133(5) Uani d 1
C C134 0.9828(2) 0.3297(2) 0.36647(16) 0.0170(5) Uani d 1
H H134 0.9101 0.3658 0.3405 0.020 Uiso calc 1
C C135 1.0950(2) 0.2608(2) 0.31686(17) 0.0217(6) Uani d 1
H H135 1.0997 0.2509 0.2559 0.026 Uiso calc 1
C C136 1.2021(2) 0.2051(2) 0.35422(17) 0.0224(6) Uani d 1
H H136 1.2780 0.1586 0.3181 0.027 Uiso calc 1
C C137 1.1995(2) 0.2166(2) 0.44269(16) 0.0174(5) Uani d 1
H H137 1.2712 0.1775 0.4686 0.021 Uiso calc 1
C C17A 1.0870(2) 0.28790(19) 0.49215(15) 0.0129(5) Uani d 1
C C131 1.1538(2) 0.2766(2) 0.63886(16) 0.0218(6) Uani d 1
H H13A 1.2325 0.3007 0.6178 0.026 Uiso calc 1
H H13B 1.1805 0.1941 0.6367 0.026 Uiso calc 1
C C141 1.0984(2) 0.3190(2) 0.73197(16) 0.0149(5) Uani d 1
C C142 1.1034(2) 0.4222(2) 0.75954(17) 0.0202(5) Uani d 1
H H142 1.1446 0.4651 0.7199 0.024 Uiso calc 1
C C143 1.0485(2) 0.4633(2) 0.84465(17) 0.0214(6) Uani d 1
H H143 1.0501 0.5349 0.8626 0.026 Uiso calc 1
C C144 0.9916(2) 0.3996(2) 0.90330(16) 0.0179(5) Uani d 1
H H144 0.9546 0.4273 0.9616 0.022 Uiso calc 1
C C145 0.9885(2) 0.2956(2) 0.87698(16) 0.0184(5) Uani d 1
H H145 0.9507 0.2514 0.9174 0.022 Uiso calc 1
C C146 1.0409(2) 0.2560(2) 0.79148(17) 0.0182(5) Uani d 1
H H146 1.0373 0.1851 0.7734 0.022 Uiso calc 1
N N21 -0.0140(2) 0.75831(17) 0.92059(14) 0.0192(5) Uani d 1
C C21 -0.0827(2) 0.84265(19) 0.90939(15) 0.0127(5) Uani d 1
C C22 -0.1675(2) 0.95153(18) 0.89134(15) 0.0119(5) Uani d 1
H H22 -0.2217 0.9411 0.8486 0.014 Uiso calc 1
C C23 -0.2577(2) 1.00946(18) 0.97633(15) 0.0121(5) Uani d 1
O O23 -0.21598(16) 0.99589(14) 1.04483(11) 0.0193(4) Uani d 1
C C227 -0.0836(2) 1.02767(19) 0.85264(15) 0.0140(5) Uani d 1
H H22A -0.1419 1.1008 0.8409 0.017 Uiso calc 1
H H22B -0.0334 1.0405 0.8964 0.017 Uiso calc 1
C C221 0.0100(2) 0.97895(19) 0.76913(15) 0.0134(5) Uani d 1
C C222 -0.0218(2) 0.9938(2) 0.68648(16) 0.0192(5) Uani d 1
Br Br22 -0.19115(3) 1.08181(2) 0.67357(2) 0.03007(8) Uani d 1
C C223 0.0658(3) 0.9457(2) 0.61163(17) 0.0278(6) Uani d 1
H H223 0.0407 0.9565 0.5562 0.033 Uiso calc 1
C C224 0.1898(3) 0.8817(2) 0.61815(17) 0.0234(6) Uani d 1
H H224 0.2508 0.8489 0.5671 0.028 Uiso calc 1
C C225 0.2247(2) 0.8658(2) 0.69909(16) 0.0180(5) Uani d 1
H H225 0.3099 0.8217 0.7038 0.022 Uiso calc 1
C C226 0.1361(2) 0.9140(2) 0.77368(16) 0.0151(5) Uani d 1
H H226 0.1617 0.9025 0.8290 0.018 Uiso calc 1
N N231 -0.55993(18) 1.17202(16) 0.91369(13) 0.0137(4) Uani d 1
C C232 -0.4425(2) 1.09431(19) 0.89647(15) 0.0137(5) Uani d 1
H H232 -0.4059 1.0531 0.8426 0.016 Uiso calc 1
C C233 -0.3829(2) 1.08334(19) 0.96888(15) 0.0124(5) Uani d 1
C C23A -0.4724(2) 1.16068(18) 1.03560(15) 0.0111(4) Uani d 1
C C234 -0.4707(2) 1.1906(2) 1.12156(15) 0.0159(5) Uani d 1
H H234 -0.3978 1.1566 1.1479 0.019 Uiso calc 1
C C235 -0.5773(2) 1.2708(2) 1.16723(16) 0.0191(5) Uani d 1
H H235 -0.5775 1.2910 1.2258 0.023 Uiso calc 1
C C236 -0.6849(2) 1.3230(2) 1.12889(16) 0.0198(5) Uani d 1
H H236 -0.7565 1.3779 1.1619 0.024 Uiso calc 1
C C237 -0.6888(2) 1.2960(2) 1.04415(16) 0.0166(5) Uani d 1
H H237 -0.7613 1.3316 1.0178 0.020 Uiso calc 1
C C27A -0.5817(2) 1.21439(19) 0.99891(15) 0.0123(5) Uani d 1
C C231 -0.6569(2) 1.2033(2) 0.85626(16) 0.0191(5) Uani d 1
H H23B -0.6932 1.2854 0.8583 0.023 Uiso calc 1
H H23A -0.7294 1.1714 0.8779 0.023 Uiso calc 1
C C241 -0.5981(2) 1.16213(19) 0.76315(15) 0.0145(5) Uani d 1
C C242 -0.5973(2) 1.0580(2) 0.73402(17) 0.0194(5) Uani d 1
H H242 -0.6364 1.0129 0.7727 0.023 Uiso calc 1
C C243 -0.5399(2) 1.0189(2) 0.64900(17) 0.0204(5) Uani d 1
H H243 -0.5384 0.9468 0.6300 0.025 Uiso calc 1
C C244 -0.4846(2) 1.0852(2) 0.59180(16) 0.0178(5) Uani d 1
H H244 -0.4451 1.0586 0.5336 0.021 Uiso calc 1
C C245 -0.4871(2) 1.1902(2) 0.61982(16) 0.0187(5) Uani d 1
H H245 -0.4506 1.2363 0.5805 0.022 Uiso calc 1
C C246 -0.5431(2) 1.22815(19) 0.70545(16) 0.0156(5) Uani d 1
H H246 -0.5437 1.2999 0.7246 0.019 Uiso calc 1

loop_
_atom_site_aniso_label
_atom_site_aniso_U_11
_atom_site_aniso_U_22
_atom_site_aniso_U_33
_atom_site_aniso_U_12
_atom_site_aniso_U_13
_atom_site_aniso_U_23
N11 0.0183(11) 0.0179(11) 0.0181(11) -0.0017(9) 0.0017(9) 0.0006(9)
C11 0.0118(11) 0.0158(12) 0.0105(11) -0.0041(9) 0.0015(9) -0.0027(9)
C12 0.0126(11) 0.0112(11) 0.0105(11) -0.0006(9) -0.0023(9) -0.0011(9)
C13 0.0137(11) 0.0124(12) 0.0145(12) -0.0041(9) -0.0025(9) -0.0017(9)
O13 0.0193(9) 0.0243(10) 0.0112(9) 0.0016(7) -0.0062(7) -0.0024(7)
C127 0.0161(12) 0.0106(11) 0.0156(12) -0.0036(9) -0.0021(9) -0.0017(9)
C121 0.0170(12) 0.0143(12) 0.0141(12) -0.0093(9) -0.0020(9) -0.0003(9)
C122 0.0203(13) 0.0197(13) 0.0178(13) -0.0092(10) -0.0053(10) 0.0017(10)
Br12 0.02806(16) 0.03083(16) 0.02740(16) -0.00258(12) -0.01353(12) 0.00779(12)
C123 0.0300(15) 0.0390(17) 0.0155(13) -0.0199(13) -0.0049(11) 0.0026(12)
C124 0.0236(14) 0.0372(16) 0.0196(14) -0.0165(12) 0.0068(11) -0.0091(12)
C125 0.0154(12) 0.0234(14) 0.0268(15) -0.0077(10) 0.0024(11) -0.0029(11)
C126 0.0152(12) 0.0183(13) 0.0167(12) -0.0096(10) -0.0030(10) 0.0013(10)
N131 0.0139(10) 0.0157(10) 0.0128(10) 0.0001(8) -0.0045(8) -0.0008(8)
C132 0.0157(12) 0.0165(12) 0.0116(12) -0.0011(9) -0.0015(9) -0.0021(9)
C133 0.0139(11) 0.0140(12) 0.0121(12) -0.0034(9) -0.0035(9) -0.0011(9)
C13A 0.0141(11) 0.0120(11) 0.0136(12) -0.0040(9) -0.0014(9) -0.0009(9)
C134 0.0183(12) 0.0171(12) 0.0157(12) -0.0046(10) -0.0046(10) 0.0000(10)
C135 0.0236(13) 0.0268(14) 0.0124(12) -0.0052(11) -0.0007(10) -0.0071(10)
C136 0.0175(13) 0.0242(14) 0.0207(14) -0.0023(10) 0.0035(10) -0.0080(11)
C137 0.0125(12) 0.0172(13) 0.0197(13) -0.0015(9) -0.0004(10) -0.0019(10)
C17A 0.0144(11) 0.0107(11) 0.0136(12) -0.0043(9) -0.0016(9) -0.0011(9)
C131 0.0140(12) 0.0283(15) 0.0174(13) 0.0042(10) -0.0056(10) 0.0003(11)
C141 0.0114(11) 0.0170(12) 0.0147(12) 0.0007(9) -0.0063(9) 0.0015(9)
C142 0.0191(13) 0.0200(13) 0.0237(14) -0.0076(10) -0.0075(11) 0.0099(11)
C143 0.0244(14) 0.0154(13) 0.0259(15) -0.0064(10) -0.0074(11) -0.0007(10)
C144 0.0182(12) 0.0206(13) 0.0152(13) -0.0043(10) -0.0056(10) -0.0014(10)
C145 0.0215(13) 0.0219(13) 0.0154(13) -0.0104(10) -0.0067(10) 0.0060(10)
C146 0.0212(13) 0.0141(12) 0.0223(14) -0.0059(10) -0.0106(10) 0.0011(10)
N21 0.0190(11) 0.0189(11) 0.0163(11) -0.0018(9) -0.0010(9) 0.0026(9)
C21 0.0127(11) 0.0154(12) 0.0094(11) -0.0040(9) -0.0001(9) -0.0024(9)
C22 0.0125(11) 0.0125(11) 0.0094(11) -0.0007(9) -0.0033(9) -0.0003(9)
C23 0.0152(11) 0.0117(11) 0.0096(11) -0.0040(9) -0.0028(9) -0.0002(9)
O23 0.0185(9) 0.0236(10) 0.0123(9) 0.0013(7) -0.0062(7) -0.0025(7)
C227 0.0144(11) 0.0115(11) 0.0148(12) -0.0017(9) -0.0029(9) -0.0005(9)
C221 0.0145(11) 0.0119(11) 0.0146(12) -0.0064(9) -0.0010(9) 0.0010(9)
C222 0.0164(12) 0.0184(13) 0.0192(13) 0.0010(10) -0.0044(10) 0.0031(10)
Br22 0.02352(15) 0.03471(17) 0.02276(16) 0.00809(11) -0.00826(11) 0.00540(12)
C223 0.0295(15) 0.0362(16) 0.0118(13) -0.0010(12) -0.0029(11) 0.0038(11)
C224 0.0208(13) 0.0263(14) 0.0171(13) -0.0025(11) 0.0048(10) -0.0002(11)
C225 0.0122(11) 0.0198(13) 0.0209(13) -0.0043(9) -0.0008(10) 0.0015(10)
C226 0.0147(12) 0.0179(12) 0.0149(12) -0.0078(9) -0.0034(9) 0.0019(9)
N231 0.0111(9) 0.0161(10) 0.0120(10) -0.0002(8) -0.0030(8) -0.0018(8)
C232 0.0132(11) 0.0141(12) 0.0117(12) -0.0006(9) -0.0026(9) -0.0015(9)
C233 0.0146(11) 0.0112(11) 0.0107(11) -0.0027(9) -0.0023(9) -0.0008(9)
C23A 0.0128(11) 0.0100(11) 0.0101(11) -0.0037(9) -0.0007(9) 0.0000(9)
C234 0.0155(12) 0.0175(12) 0.0147(12) -0.0042(9) -0.0038(9) 0.0001(10)
C235 0.0233(13) 0.0222(13) 0.0115(12) -0.0079(10) -0.0002(10) -0.0059(10)
C236 0.0178(12) 0.0191(13) 0.0187(13) -0.0027(10) 0.0023(10) -0.0043(10)
C237 0.0123(11) 0.0162(12) 0.0200(13) -0.0032(9) -0.0015(10) 0.0007(10)
C27A 0.0136(11) 0.0124(11) 0.0108(11) -0.0050(9) 0.0000(9) 0.0008(9)
C231 0.0156(12) 0.0252(14) 0.0145(13) 0.0000(10) -0.0073(10) 0.0006(10)
C241 0.0135(12) 0.0164(12) 0.0133(12) -0.0011(9) -0.0070(9) 0.0022(9)
C242 0.0223(13) 0.0186(13) 0.0195(13) -0.0067(10) -0.0085(11) 0.0076(10)
C243 0.0253(14) 0.0148(12) 0.0247(14) -0.0073(10) -0.0107(11) -0.0007(10)
C244 0.0188(12) 0.0197(13) 0.0150(12) -0.0042(10) -0.0058(10) -0.0023(10)
C245 0.0225(13) 0.0194(13) 0.0174(13) -0.0096(10) -0.0066(10) 0.0028(10)
C246 0.0213(12) 0.0109(11) 0.0166(13) -0.0043(9) -0.0091(10) -0.0008(9)

loop_
_atom_type_symbol
_atom_type_description
_atom_type_scat_dispersion_real
_atom_type_scat_dispersion_imag
_atom_type_scat_source
C C 0.0033 0.0016 'International Tables Vol C Tables 4.2.6.8 and 6.1.1.4'
H H 0.0000 0.0000 'International Tables Vol C Tables 4.2.6.8 and 6.1.1.4'
N N 0.0061 0.0033 'International Tables Vol C Tables 4.2.6.8 and 6.1.1.4'
O O 0.0106 0.0060 'International Tables Vol C Tables 4.2.6.8 and 6.1.1.4'
Br Br -0.2901 2.4595 'International Tables Vol C Tables 4.2.6.8 and 6.1.1.4'

loop_
_geom_angle_atom_site_label_1
_geom_angle_atom_site_label_2
_geom_angle_atom_site_label_3
_geom_angle
N11 C11 C12 178.1(3)
C11 C12 C13 109.69(19)
C11 C12 C127 109.87(19)
C13 C12 C127 108.84(18)
C11 C12 H12 109.5
C13 C12 H12 109.5
C127 C12 H12 109.5
O13 C13 C133 123.3(2)
O13 C13 C12 118.9(2)
C133 C13 C12 117.8(2)
C121 C127 C12 113.25(19)
C121 C127 H12A 108.9
C12 C127 H12A 108.9
C121 C127 H12B 108.9
C12 C127 H12B 108.9
H12A C127 H12B 107.7
C122 C121 C126 116.5(2)
C122 C121 C127 123.7(2)
C126 C121 C127 119.8(2)
C123 C122 C121 122.5(2)
C123 C122 Br12 117.2(2)
C121 C122 Br12 120.30(19)
C124 C123 C122 119.3(3)
C124 C123 H123 120.4
C122 C123 H123 120.4
C125 C124 C123 119.8(2)
C125 C124 H124 120.1
C123 C124 H124 120.1
C124 C125 C126 120.1(2)
C124 C125 H125 119.9
C126 C125 H125 119.9
C125 C126 C121 121.8(2)
C125 C126 H126 119.1
C121 C126 H126 119.1
C132 N131 C17A 109.16(19)
C132 N131 C131 127.8(2)
C17A N131 C131 122.94(19)
N131 C132 C133 110.2(2)
N131 C132 H132 124.9
C133 C132 H132 124.9
C132 C133 C13 126.9(2)
C132 C133 C13A 106.3(2)
C13 C133 C13A 126.8(2)
C134 C13A C17A 118.9(2)
C134 C13A C133 134.8(2)
C17A C13A C133 106.4(2)
C135 C134 C13A 118.6(2)
C135 C134 H134 120.7
C13A C134 H134 120.7
C134 C135 C136 121.6(2)
C134 C135 H135 119.2
C136 C135 H135 119.2
C137 C136 C135 121.2(2)
C137 C136 H136 119.4
C135 C136 H136 119.4
C136 C137 C17A 116.9(2)
C136 C137 H137 121.5
C17A C137 H137 121.5
N131 C17A C137 129.2(2)
N131 C17A C13A 108.0(2)
C137 C17A C13A 122.8(2)
N131 C131 C141 112.18(19)
N131 C131 H13A 109.2
C141 C131 H13A 109.2
N131 C131 H13B 109.2
C141 C131 H13B 109.2
H13A C131 H13B 107.9
C142 C141 C146 118.9(2)
C142 C141 C131 120.3(2)
C146 C141 C131 120.7(2)
C141 C142 C143 120.5(2)
C141 C142 H142 119.7
C143 C142 H142 119.7
C144 C143 C142 119.9(2)
C144 C143 H143 120.1
C142 C143 H143 120.1
C145 C144 C143 120.0(2)
C145 C144 H144 120.0
C143 C144 H144 120.0
C144 C145 C146 119.9(2)
C144 C145 H145 120.1
C146 C145 H145 120.1
C145 C146 C141 120.7(2)
C145 C146 H146 119.6
C141 C146 H146 119.6
N21 C21 C22 177.5(3)
C21 C22 C23 110.56(19)
C21 C22 C227 109.81(19)
C23 C22 C227 108.10(19)
C21 C22 H22 109.4
C23 C22 H22 109.4
C227 C22 H22 109.4
O23 C23 C233 123.7(2)
O23 C23 C22 118.8(2)
C233 C23 C22 117.35(19)
C221 C227 C22 112.96(19)
C221 C227 H22A 109.0
C22 C227 H22A 109.0
C221 C227 H22B 109.0
C22 C227 H22B 109.0
H22A C227 H22B 107.8
C222 C221 C226 116.9(2)
C222 C221 C227 124.0(2)
C226 C221 C227 119.1(2)
C223 C222 C221 122.2(2)
C223 C222 Br22 117.78(19)
C221 C222 Br22 120.00(18)
C224 C223 C222 119.6(2)
C224 C223 H223 120.2
C222 C223 H223 120.2
C225 C224 C223 119.7(2)
C225 C224 H224 120.2
C223 C224 H224 120.2
C224 C225 C226 120.3(2)
C224 C225 H225 119.8
C226 C225 H225 119.8
C225 C226 C221 121.3(2)
C225 C226 H226 119.3
C221 C226 H226 119.3
C232 N231 C27A 109.04(19)
C232 N231 C231 127.2(2)
C27A N231 C231 123.64(19)
N231 C232 C233 110.2(2)
N231 C232 H232 124.9
C233 C232 H232 124.9
C232 C233 C23 127.0(2)
C232 C233 C23A 106.3(2)
C23 C233 C23A 126.8(2)
C234 C23A C27A 118.7(2)
C234 C23A C233 134.8(2)
C27A C23A C233 106.5(2)
C235 C234 C23A 118.7(2)
C235 C234 H234 120.7
C23A C234 H234 120.7
C234 C235 C236 121.4(2)
C234 C235 H235 119.3
C236 C235 H235 119.3
C237 C236 C235 121.3(2)
C237 C236 H236 119.4
C235 C236 H236 119.4
C236 C237 C27A 117.0(2)
C236 C237 H237 121.5
C27A C237 H237 121.5
N231 C27A C237 129.0(2)
N231 C27A C23A 107.97(19)
C237 C27A C23A 123.0(2)
N231 C231 C241 111.72(19)
N231 C231 H23B 109.3
C241 C231 H23B 109.3
N231 C231 H23A 109.3
C241 C231 H23A 109.3
H23B C231 H23A 107.9
C242 C241 C246 119.0(2)
C242 C241 C231 120.8(2)
C246 C241 C231 120.2(2)
C241 C242 C243 120.7(2)
C241 C242 H242 119.6
C243 C242 H242 119.6
C244 C243 C242 119.9(2)
C244 C243 H243 120.1
C242 C243 H243 120.1
C245 C244 C243 119.8(2)
C245 C244 H244 120.1
C243 C244 H244 120.1
C244 C245 C246 120.0(2)
C244 C245 H245 120.0
C246 C245 H245 120.0
C241 C246 C245 120.5(2)
C241 C246 H246 119.7
C245 C246 H246 119.7

loop_
_geom_bond_atom_site_label_1
_geom_bond_atom_site_label_2
_geom_bond_distance
N11 C11 1.137(3)
C11 C12 1.468(3)
C12 C13 1.544(3)
C12 C127 1.554(3)
C12 H12 1.0000
C13 O13 1.227(3)
C13 C133 1.435(3)
C127 C121 1.510(3)
C127 H12A 0.9900
C127 H12B 0.9900
C121 C122 1.393(3)
C121 C126 1.396(3)
C122 C123 1.387(4)
C122 Br12 1.902(3)
C123 C124 1.384(4)
C123 H123 0.9500
C124 C125 1.381(4)
C124 H124 0.9500
C125 C126 1.383(3)
C125 H125 0.9500
C126 H126 0.9500
N131 C132 1.351(3)
N131 C17A 1.389(3)
N131 C131 1.472(3)
C132 C133 1.390(3)
C132 H132 0.9500
C133 C13A 1.447(3)
C13A C134 1.398(3)
C13A C17A 1.409(3)
C134 C135 1.381(3)
C134 H134 0.9500
C135 C136 1.398(4)
C135 H135 0.9500
C136 C137 1.382(4)
C136 H136 0.9500
C137 C17A 1.393(3)
C137 H137 0.9500
C131 C141 1.506(3)
C131 H13A 0.9900
C131 H13B 0.9900
C141 C142 1.389(4)
C141 C146 1.390(4)
C142 C143 1.391(4)
C142 H142 0.9500
C143 C144 1.385(4)
C143 H143 0.9500
C144 C145 1.384(4)
C144 H144 0.9500
C145 C146 1.387(4)
C145 H145 0.9500
C146 H146 0.9500
N21 C21 1.139(3)
C21 C22 1.468(3)
C22 C23 1.545(3)
C22 C227 1.551(3)
C22 H22 1.0000
C23 O23 1.226(3)
C23 C233 1.436(3)
C227 C221 1.511(3)
C227 H22A 0.9900
C227 H22B 0.9900
C221 C222 1.391(3)
C221 C226 1.396(3)
C222 C223 1.385(4)
C222 Br22 1.903(2)
C223 C224 1.381(4)
C223 H223 0.9500
C224 C225 1.378(4)
C224 H224 0.9500
C225 C226 1.387(3)
C225 H225 0.9500
C226 H226 0.9500
N231 C232 1.351(3)
N231 C27A 1.390(3)
N231 C231 1.473(3)
C232 C233 1.388(3)
C232 H232 0.9500
C233 C23A 1.444(3)
C23A C234 1.401(3)
C23A C27A 1.406(3)
C234 C235 1.382(3)
C234 H234 0.9500
C235 C236 1.402(4)
C235 H235 0.9500
C236 C237 1.379(3)
C236 H236 0.9500
C237 C27A 1.392(3)
C237 H237 0.9500
C231 C241 1.507(3)
C231 H23B 0.9900
C231 H23A 0.9900
C241 C242 1.385(3)
C241 C246 1.388(3)
C242 C243 1.388(4)
C242 H242 0.9500
C243 C244 1.387(4)
C243 H243 0.9500
C244 C245 1.384(3)
C244 H244 0.9500
C245 C246 1.390(3)
C245 H245 0.9500
C246 H246 0.9500

loop_
_geom_hbond_atom_site_label_D
_geom_hbond_atom_site_label_H
_geom_hbond_atom_site_label_A
_geom_hbond_site_symmetry_A
_geom_hbond_distance_DH
_geom_hbond_distance_HA
_geom_hbond_distance_DA
_geom_hbond_angle_DHA
_geom_hbond_publ_flag
C225 H225 N11 . 0.95 2.62 3.304(4) 129 no
C231 H23A O23 2_477 0.99 2.57 3.415(4) 143 no

loop_
_geom_torsion_atom_site_label_1
_geom_torsion_atom_site_label_2
_geom_torsion_atom_site_label_3
_geom_torsion_atom_site_label_4
_geom_torsion
C11 C12 C13 O13 -31.9(3)
C127 C12 C13 O13 88.3(3)
C11 C12 C13 C133 151.1(2)
C127 C12 C13 C133 -88.6(2)
C11 C12 C127 C121 -61.9(3)
C13 C12 C127 C121 177.96(19)
C12 C127 C121 C122 -93.1(3)
C12 C127 C121 C126 87.4(3)
C126 C121 C122 C123 2.0(4)
C127 C121 C122 C123 -177.5(2)
C126 C121 C122 Br12 -177.34(17)
C127 C121 C122 Br12 3.1(3)
C121 C122 C123 C124 -3.0(4)
Br12 C122 C123 C124 176.3(2)
C122 C123 C124 C125 1.6(4)
C123 C124 C125 C126 0.7(4)
C124 C125 C126 C121 -1.8(4)
C122 C121 C126 C125 0.4(3)
C127 C121 C126 C125 179.9(2)
C17A N131 C132 C133 0.1(3)
C131 N131 C132 C133 177.4(2)
N131 C132 C133 C13 -178.4(2)
N131 C132 C133 C13A -0.1(3)
O13 C13 C133 C132 174.1(2)
C12 C13 C133 C132 -9.1(4)
O13 C13 C133 C13A -3.9(4)
C12 C13 C133 C13A 172.9(2)
C132 C133 C13A C134 -179.2(3)
C13 C133 C13A C134 -0.9(4)
C132 C133 C13A C17A 0.0(3)
C13 C133 C13A C17A 178.4(2)
C17A C13A C134 C135 -1.5(4)
C133 C13A C134 C135 177.7(3)
C13A C134 C135 C136 1.3(4)
C134 C135 C136 C137 0.3(4)
C135 C136 C137 C17A -1.5(4)
C132 N131 C17A C137 179.0(2)
C131 N131 C17A C137 1.5(4)
C132 N131 C17A C13A -0.1(3)
C131 N131 C17A C13A -177.6(2)
C136 C137 C17A N131 -177.7(2)
C136 C137 C17A C13A 1.2(4)
C134 C13A C17A N131 179.4(2)
C133 C13A C17A N131 0.1(3)
C134 C13A C17A C137 0.3(4)
C133 C13A C17A C137 -179.1(2)
C132 N131 C131 C141 4.5(4)
C17A N131 C131 C141 -178.5(2)
N131 C131 C141 C142 -85.5(3)
N131 C131 C141 C146 94.2(3)
C146 C141 C142 C143 -1.8(3)
C131 C141 C142 C143 177.9(2)
C141 C142 C143 C144 1.8(4)
C142 C143 C144 C145 -0.4(4)
C143 C144 C145 C146 -1.0(4)
C144 C145 C146 C141 1.0(4)
C142 C141 C146 C145 0.4(3)
C131 C141 C146 C145 -179.3(2)
C21 C22 C23 O23 34.5(3)
C227 C22 C23 O23 -85.7(3)
C21 C22 C23 C233 -150.1(2)
C227 C22 C23 C233 89.7(2)
C21 C22 C227 C221 58.8(3)
C23 C22 C227 C221 179.53(18)
C22 C227 C221 C222 87.4(3)
C22 C227 C221 C226 -92.0(3)
C226 C221 C222 C223 0.9(4)
C227 C221 C222 C223 -178.5(2)
C226 C221 C222 Br22 -179.65(18)
C227 C221 C222 Br22 0.9(3)
C221 C222 C223 C224 -0.9(4)
Br22 C222 C223 C224 179.7(2)
C222 C223 C224 C225 0.5(4)
C223 C224 C225 C226 -0.2(4)
C224 C225 C226 C221 0.2(4)
C222 C221 C226 C225 -0.6(3)
C227 C221 C226 C225 178.9(2)
C27A N231 C232 C233 -0.4(3)
C231 N231 C232 C233 -175.8(2)
N231 C232 C233 C23 180.0(2)
N231 C232 C233 C23A 0.3(3)
O23 C23 C233 C232 -172.6(2)
C22 C23 C233 C232 12.3(4)
O23 C23 C233 C23A 7.0(4)
C22 C23 C233 C23A -168.1(2)
C232 C233 C23A C234 -179.3(3)
C23 C233 C23A C234 1.1(4)
C232 C233 C23A C27A -0.1(3)
C23 C233 C23A C27A -179.8(2)
C27A C23A C234 C235 0.8(3)
C233 C23A C234 C235 179.9(3)
C23A C234 C235 C236 -0.8(4)
C234 C235 C236 C237 0.2(4)
C235 C236 C237 C27A 0.5(4)
C232 N231 C27A C237 179.6(2)
C231 N231 C27A C237 -4.8(4)
C232 N231 C27A C23A 0.3(3)
C231 N231 C27A C23A 176.0(2)
C236 C237 C27A N231 -179.7(2)
C236 C237 C27A C23A -0.5(4)
C234 C23A C27A N231 179.2(2)
C233 C23A C27A N231 -0.1(3)
C234 C23A C27A C237 -0.1(4)
C233 C23A C27A C237 -179.4(2)
C232 N231 C231 C241 -16.2(3)
C27A N231 C231 C241 169.0(2)
N231 C231 C241 C242 89.9(3)
N231 C231 C241 C246 -89.6(3)
C246 C241 C242 C243 1.4(3)
C231 C241 C242 C243 -178.2(2)
C241 C242 C243 C244 -1.1(4)
C242 C243 C244 C245 -0.1(4)
C243 C244 C245 C246 1.0(4)
C242 C241 C246 C245 -0.4(3)
C231 C241 C246 C245 179.1(2)
C244 C245 C246 C241 -0.8(4)
